data_7242619
loop_
_publ_author_name
'Yakali, Gul'

_publ_section_title
;
 Examination of Aggregation Induced Enhanced Emission in a Propeller
 Shaped Chiral- Nonconjugated Blue Emitter from Restricted Intramolecular
 Rotation and J Type \p&#x22EF;\p Stacking Interactions
;
_journal_name_full 'Physical Chemistry Chemical Physics'
_journal_paper_doi 10.1039/D0CP06690G
_journal_year 2021
_chemical_formula_moiety 'C22 H20 O2 S'
_chemical_formula_sum 'C22 H20 O2 S'
_chemical_formula_weight 348.44
_space_group_crystal_system monoclinic
_space_group_IT_number 14
_space_group_name_Hall '-P 2ybc'
_space_group_name_H-M_alt 'P 1 21/c 1'
_atom_sites_solution_hydrogens geom
_atom_sites_solution_primary dual
_audit_creation_date 2019-12-28
_audit_creation_method
;
Olex2 1.3
(compiled 2019.09.11 svn.r3662 for OlexSys, GUI svn.r5938)
;
_audit_update_record
;
2020-12-27 deposited with the CCDC.	2021-04-05 downloaded from the CCDC.
;
_cell_angle_alpha 90
_cell_angle_beta 107.791(7)
_cell_angle_gamma 90
_cell_formula_units_Z 4
_cell_length_a 18.7765(12)
_cell_length_b 5.7331(4)
_cell_length_c 17.6642(10)
_cell_measurement_reflns_used 2585
_cell_measurement_temperature 150.00(10)
_cell_measurement_theta_max 28.9490
_cell_measurement_theta_min 4.2080
_cell_volume 1810.6(2)
_computing_cell_refinement 'CrysAlisPro 1.171.40.67a (Rigaku OD, 2019)'
_computing_data_collection 'CrysAlisPro 1.171.40.67a (Rigaku OD, 2019)'
_computing_data_reduction 'CrysAlisPro 1.171.40.67a (Rigaku OD, 2019)'
_computing_molecular_graphics 'Olex2 1.3 (Dolomanov et al., 2009)'
_computing_publication_material 'Olex2 1.3 (Dolomanov et al., 2009)'
_computing_structure_refinement 'ShelXL 2018/3 (Sheldrick, 2015)'
_computing_structure_solution 'ShelXT n/a (Sheldrick, 2015)'
_diffrn_ambient_environment N~2~
_diffrn_ambient_temperature 150.00(10)
_diffrn_detector 'CCD plate'
_diffrn_detector_area_resol_mean 8.0667
_diffrn_detector_type Eos
_diffrn_measured_fraction_theta_full 0.993
_diffrn_measured_fraction_theta_max 0.993
_diffrn_measurement_details
;
List of Runs (angles in degrees, time in seconds):

  # Type    Start    End  Width  t~exp~   \w     \q     \k     \f   Frames
#--------------------------------------------------------------------------
  1  \w     -7.00  88.00   1.00    4.03    --   17.44  37.00  30.00   95
  2  \w    -18.00  13.00   1.00    4.03    --  -19.47 -99.00 -30.00   31
  3  \w    -96.00 -32.00   1.00    4.03    --  -19.47 178.00  90.00   64
;
_diffrn_measurement_device 'four-circle diffractometer'
_diffrn_measurement_device_type 'Xcalibur, Eos'
_diffrn_measurement_method '\w scans'
_diffrn_orient_matrix_type 'CrysAlisPro convention (1999,Acta A55,543-557)'
_diffrn_orient_matrix_UB_11 0.0320968000
_diffrn_orient_matrix_UB_12 -0.0656033000
_diffrn_orient_matrix_UB_13 0.0206184000
_diffrn_orient_matrix_UB_21 0.0214582000
_diffrn_orient_matrix_UB_22 0.1039707000
_diffrn_orient_matrix_UB_23 0.0082146000
_diffrn_orient_matrix_UB_31 -0.0091696000
_diffrn_orient_matrix_UB_32 0.0138170000
_diffrn_orient_matrix_UB_33 0.0358339000
_diffrn_radiation_monochromator graphite
_diffrn_radiation_probe x-ray
_diffrn_radiation_type 'Mo K\a'
_diffrn_radiation_wavelength 0.71073
_diffrn_reflns_av_R_equivalents 0.0236
_diffrn_reflns_av_unetI/netI 0.0457
_diffrn_reflns_Laue_measured_fraction_full 0.993
_diffrn_reflns_Laue_measured_fraction_max 0.993
_diffrn_reflns_limit_h_max 18
_diffrn_reflns_limit_h_min -23
_diffrn_reflns_limit_k_max 7
_diffrn_reflns_limit_k_min -3
_diffrn_reflns_limit_l_max 18
_diffrn_reflns_limit_l_min -22
_diffrn_reflns_number 6146
_diffrn_reflns_point_group_measured_fraction_full 0.993
_diffrn_reflns_point_group_measured_fraction_max 0.993
_diffrn_reflns_theta_full 25.242
_diffrn_reflns_theta_max 26.371
_diffrn_reflns_theta_min 3.419
_diffrn_source 'fine-focus sealed X-ray tube'
_diffrn_source_type 'Enhance (Mo) X-ray Source'
_exptl_absorpt_coefficient_mu 0.191
_exptl_absorpt_correction_T_max 0.967
_exptl_absorpt_correction_T_min 0.930
_exptl_absorpt_correction_type analytical
_exptl_absorpt_process_details
;
CrysAlisPro 1.171.40.67a (Rigaku Oxford Diffraction, 2019)
Analytical numeric absorption correction using a multifaceted crystal
			model based on expressions derived by R.C. Clark & J.S. Reid.
(Clark, R. C. & Reid, J. S. (1995). Acta Cryst. A51, 887-897)
Empirical absorption correction using spherical harmonics,
 implemented in SCALE3 ABSPACK scaling algorithm.
;
_exptl_crystal_colour colourless
_exptl_crystal_colour_primary colourless
_exptl_crystal_density_diffrn 1.278
_exptl_crystal_description block
_exptl_crystal_F_000 736
_exptl_crystal_size_max 0.512
_exptl_crystal_size_mid 0.283
_exptl_crystal_size_min 0.218
_refine_diff_density_max 0.264
_refine_diff_density_min -0.318
_refine_diff_density_rms 0.047
_refine_ls_extinction_method none
_refine_ls_goodness_of_fit_ref 1.020
_refine_ls_hydrogen_treatment constr
_refine_ls_matrix_type full
_refine_ls_number_parameters 227
_refine_ls_number_reflns 3674
_refine_ls_number_restraints 0
_refine_ls_restrained_S_all 1.020
_refine_ls_R_factor_all 0.0588
_refine_ls_R_factor_gt 0.0416
_refine_ls_shift/su_max 0.001
_refine_ls_shift/su_mean 0.000
_refine_ls_structure_factor_coef Fsqd
_refine_ls_weighting_details 'w=1/[\s^2^(Fo^2^)+(0.0318P)^2^+0.6664P] where P=(Fo^2^+2Fc^2^)/3'
_refine_ls_weighting_scheme calc
_refine_ls_wR_factor_gt 0.0876
_refine_ls_wR_factor_ref 0.0975
_reflns_Friedel_coverage 0.000
_reflns_number_gt 2863
_reflns_number_total 3674
_reflns_threshold_expression 'I > 2\s(I)'
_cod_data_source_file d0cp06690g2.cif
_cod_data_source_block smart_gt1
_cod_database_code 7242619
_shelx_shelxl_version_number 2018/3
_chemical_oxdiff_formula 'C22 H20 O2 S'
_shelx_space_group_comment
;
The symmetry employed for this shelxl refinement is uniquely defined
by the following loop, which should always be used as a source of
symmetry information in preference to the above space-group names.
They are only intended as comments.
;
_reflns_odcompleteness_completeness 98.95
_reflns_odcompleteness_iscentric 1
_reflns_odcompleteness_theta 26.32
_olex2_refinement_description
;
1. Fixed Uiso
 At 1.2 times of:
  All C(H) groups, All C(H,H) groups
 At 1.5 times of:
  All C(H,H,H) groups
2.a Ternary CH refined with riding coordinates:
 C8(H8)
2.b Secondary CH2 refined with riding coordinates:
 C9(H9A,H9B)
2.c Aromatic/amide H refined with riding coordinates:
 C3(H3), C4(H4), C6(H6), C7(H7), C12(H12), C13(H13), C14(H14), C15(H15),
 C16(H16), C18(H18), C19(H19), C20(H20), C21(H21), C22(H22)
2.d Idealised Me refined as rotating group:
 C1(H1A,H1B,H1C)
;
_olex2_submission_special_instructions 'No special instructions were received'
_oxdiff_exptl_absorpt_empirical_details
;
Empirical correction (ABSPACK) includes:
- Absorption correction using spherical harmonics
- Frame scaling
;
_oxdiff_exptl_absorpt_empirical_full_max 1.169
_oxdiff_exptl_absorpt_empirical_full_min 0.865

loop_
_space_group_symop_operation_xyz
'x, y, z'
'-x, y+1/2, -z+1/2'
'-x, -y, -z'
'x, -y-1/2, z-1/2'

loop_
_atom_site_label
_atom_site_type_symbol
_atom_site_fract_x
_atom_site_fract_y
_atom_site_fract_z
_atom_site_U_iso_or_equiv
_atom_site_adp_type
_atom_site_occupancy
_atom_site_site_symmetry_order
_atom_site_calc_flag
_atom_site_refinement_flags_posn
_atom_site_refinement_flags_adp
_atom_site_refinement_flags_occupancy
_atom_site_disorder_assembly
_atom_site_disorder_group
S1 S 0.16657(3) 0.34415(9) 0.31712(2) 0.03046(14) Uani 1 1 d . . . . .
O1 O 0.04345(7) 0.7446(3) 0.59679(7) 0.0389(4) Uani 1 1 d . . . . .
O2 O 0.33103(7) 0.8285(2) 0.49196(8) 0.0377(3) Uani 1 1 d . . . . .
C1 C 0.03539(12) 0.5794(4) 0.65424(12) 0.0466(6) Uani 1 1 d . . . . .
H1A H 0.012157 0.440304 0.627618 0.070 Uiso 1 1 calc R U . . .
H1B H 0.004817 0.645107 0.683567 0.070 Uiso 1 1 calc R U . . .
H1C H 0.083769 0.541721 0.690111 0.070 Uiso 1 1 calc R U . . .
C2 C 0.08554(9) 0.6783(3) 0.54915(10) 0.0267(4) Uani 1 1 d . . . . .
C3 C 0.12198(10) 0.4682(3) 0.55361(10) 0.0281(4) Uani 1 1 d . . . . .
H3 H 0.117991 0.355463 0.589957 0.034 Uiso 1 1 calc R U . . .
C4 C 0.16485(10) 0.4259(3) 0.50324(9) 0.0265(4) Uani 1 1 d . . . . .
H4 H 0.188919 0.282946 0.505980 0.032 Uiso 1 1 calc R U . . .
C5 C 0.17261(9) 0.5913(3) 0.44908(9) 0.0229(4) Uani 1 1 d . . . . .
C6 C 0.13406(10) 0.7996(3) 0.44460(10) 0.0283(4) Uani 1 1 d . . . . .
H6 H 0.137311 0.911463 0.407682 0.034 Uiso 1 1 calc R U . . .
C7 C 0.09100(10) 0.8445(3) 0.49370(10) 0.0311(4) Uani 1 1 d . . . . .
H7 H 0.065642 0.985458 0.489788 0.037 Uiso 1 1 calc R U . . .
C8 C 0.21973(9) 0.5467(3) 0.39481(10) 0.0258(4) Uani 1 1 d . . . . .
H8 H 0.225514 0.694365 0.369345 0.031 Uiso 1 1 calc R U . . .
C9 C 0.29736(9) 0.4500(3) 0.43667(10) 0.0268(4) Uani 1 1 d . . . . .
H9A H 0.292464 0.309986 0.465493 0.032 Uiso 1 1 calc R U . . .
H9B H 0.321146 0.406870 0.397072 0.032 Uiso 1 1 calc R U . . .
C10 C 0.34680(10) 0.6222(3) 0.49402(10) 0.0263(4) Uani 1 1 d . . . . .
C11 C 0.41653(9) 0.5340(3) 0.55335(10) 0.0256(4) Uani 1 1 d . . . . .
C12 C 0.45162(10) 0.6725(4) 0.61866(11) 0.0338(5) Uani 1 1 d . . . . .
H12 H 0.430515 0.814885 0.625230 0.041 Uiso 1 1 calc R U . . .
C13 C 0.51714(11) 0.6019(4) 0.67372(12) 0.0429(5) Uani 1 1 d . . . . .
H13 H 0.539431 0.695466 0.717587 0.051 Uiso 1 1 calc R U . . .
C14 C 0.54987(11) 0.3940(4) 0.66431(12) 0.0422(5) Uani 1 1 d . . . . .
H14 H 0.594799 0.348613 0.700963 0.051 Uiso 1 1 calc R U . . .
C15 C 0.51574(11) 0.2532(4) 0.60026(12) 0.0372(5) Uani 1 1 d . . . . .
H15 H 0.537676 0.112030 0.593923 0.045 Uiso 1 1 calc R U . . .
C16 C 0.44895(10) 0.3204(3) 0.54521(11) 0.0312(4) Uani 1 1 d . . . . .
H16 H 0.425719 0.222925 0.502778 0.037 Uiso 1 1 calc R U . . .
C17 C 0.22320(9) 0.3441(3) 0.25263(9) 0.0249(4) Uani 1 1 d . . . . .
C18 C 0.27022(10) 0.1579(3) 0.25230(11) 0.0319(4) Uani 1 1 d . . . . .
H18 H 0.273147 0.032916 0.286687 0.038 Uiso 1 1 calc R U . . .
C19 C 0.31294(11) 0.1584(4) 0.20047(12) 0.0361(5) Uani 1 1 d . . . . .
H19 H 0.344063 0.032733 0.199760 0.043 Uiso 1 1 calc R U . . .
C20 C 0.30928(10) 0.3449(4) 0.15007(11) 0.0339(5) Uani 1 1 d . . . . .
H20 H 0.338387 0.345435 0.115889 0.041 Uiso 1 1 calc R U . . .
C21 C 0.26256(10) 0.5306(4) 0.15022(10) 0.0322(4) Uani 1 1 d . . . . .
H21 H 0.260110 0.656035 0.116148 0.039 Uiso 1 1 calc R U . . .
C22 C 0.21932(10) 0.5297(3) 0.20123(9) 0.0282(4) Uani 1 1 d . . . . .
H22 H 0.187521 0.654225 0.200997 0.034 Uiso 1 1 calc R U . . .

loop_
_atom_site_aniso_label
_atom_site_aniso_U_11
_atom_site_aniso_U_22
_atom_site_aniso_U_33
_atom_site_aniso_U_23
_atom_site_aniso_U_13
_atom_site_aniso_U_12
S1 0.0282(3) 0.0420(3) 0.0216(2) -0.0043(2) 0.00833(18) -0.0092(2)
O1 0.0339(8) 0.0544(9) 0.0328(7) -0.0017(7) 0.0169(6) 0.0044(7)
O2 0.0343(8) 0.0289(8) 0.0440(8) -0.0014(6) 0.0033(6) -0.0005(6)
C1 0.0397(12) 0.0706(16) 0.0363(11) -0.0033(11) 0.0218(10) -0.0090(12)
C2 0.0189(9) 0.0380(11) 0.0222(8) -0.0049(8) 0.0047(7) -0.0014(8)
C3 0.0289(10) 0.0336(11) 0.0217(8) 0.0041(8) 0.0076(7) -0.0021(8)
C4 0.0281(10) 0.0258(10) 0.0244(8) 0.0012(8) 0.0062(7) 0.0026(8)
C5 0.0204(9) 0.0276(10) 0.0188(8) -0.0016(7) 0.0034(7) -0.0035(7)
C6 0.0309(10) 0.0269(10) 0.0258(9) 0.0043(8) 0.0066(8) -0.0006(8)
C7 0.0278(10) 0.0293(10) 0.0349(10) 0.0004(9) 0.0077(8) 0.0049(9)
C8 0.0251(9) 0.0297(10) 0.0226(8) -0.0021(8) 0.0071(7) -0.0050(8)
C9 0.0249(9) 0.0327(10) 0.0230(8) -0.0030(8) 0.0076(7) -0.0001(8)
C10 0.0250(9) 0.0314(11) 0.0259(9) -0.0021(8) 0.0127(7) -0.0043(8)
C11 0.0230(9) 0.0306(10) 0.0264(9) -0.0001(8) 0.0123(7) -0.0065(8)
C12 0.0309(10) 0.0357(12) 0.0343(10) -0.0061(9) 0.0090(8) -0.0031(9)
C13 0.0333(11) 0.0547(14) 0.0341(10) -0.0038(10) 0.0004(9) -0.0059(11)
C14 0.0272(11) 0.0556(15) 0.0400(11) 0.0133(11) 0.0048(9) -0.0007(10)
C15 0.0311(11) 0.0361(11) 0.0468(12) 0.0095(10) 0.0156(9) 0.0030(9)
C16 0.0276(10) 0.0353(11) 0.0330(9) -0.0029(9) 0.0123(8) -0.0060(9)
C17 0.0235(9) 0.0310(10) 0.0184(8) -0.0039(8) 0.0039(7) -0.0037(8)
C18 0.0350(11) 0.0275(10) 0.0303(9) -0.0006(8) 0.0058(8) -0.0014(9)
C19 0.0303(10) 0.0338(11) 0.0433(11) -0.0123(10) 0.0098(9) 0.0035(9)
C20 0.0303(10) 0.0449(12) 0.0292(9) -0.0152(9) 0.0133(8) -0.0089(9)
C21 0.0358(11) 0.0380(11) 0.0222(8) -0.0012(9) 0.0079(8) -0.0074(9)
C22 0.0297(10) 0.0320(10) 0.0210(8) -0.0014(8) 0.0048(7) 0.0032(9)

loop_
_atom_type_symbol
_atom_type_description
_atom_type_scat_dispersion_real
_atom_type_scat_dispersion_imag
_atom_type_scat_source
C C 0.0033 0.0016 'International Tables Vol C Tables 4.2.6.8 and 6.1.1.4'
H H 0.0000 0.0000 'International Tables Vol C Tables 4.2.6.8 and 6.1.1.4'
O O 0.0106 0.0060 'International Tables Vol C Tables 4.2.6.8 and 6.1.1.4'
S S 0.1246 0.1234 'International Tables Vol C Tables 4.2.6.8 and 6.1.1.4'

loop_
_exptl_crystal_face_index_h
_exptl_crystal_face_index_k
_exptl_crystal_face_index_l
_exptl_crystal_face_perp_dist
16 6 4 0.1382
-16 -6 -4 0.1382
-13 1 24 0.2147
13 -1 -24 0.2147
20 -5 -9 0.1633
-19 6 4 0.1023
-4 -2 24 0.2201
25 0 1 0.1405
6 -8 -3 0.1234
-6 8 5 0.0825
24 2 2 0.1191
-2 2 24 0.1854
-25 -1 -1 0.1611

loop_
_geom_angle_atom_site_label_1
_geom_angle_atom_site_label_2
_geom_angle_atom_site_label_3
_geom_angle
_geom_angle_site_symmetry_1
_geom_angle_site_symmetry_3
_geom_angle_publ_flag
C17 S1 C8 100.55(8) . . ?
C2 O1 C1 117.23(16) . . ?
O1 C1 H1A 109.5 . . ?
O1 C1 H1B 109.5 . . ?
O1 C1 H1C 109.5 . . ?
H1A C1 H1B 109.5 . . ?
H1A C1 H1C 109.5 . . ?
H1B C1 H1C 109.5 . . ?
O1 C2 C3 125.22(16) . . ?
O1 C2 C7 114.96(16) . . ?
C3 C2 C7 119.81(16) . . ?
C2 C3 H3 120.3 . . ?
C2 C3 C4 119.38(16) . . ?
C4 C3 H3 120.3 . . ?
C3 C4 H4 119.1 . . ?
C5 C4 C3 121.70(17) . . ?
C5 C4 H4 119.1 . . ?
C4 C5 C8 121.82(16) . . ?
C6 C5 C4 117.75(15) . . ?
C6 C5 C8 120.41(15) . . ?
C5 C6 H6 119.3 . . ?
C7 C6 C5 121.42(17) . . ?
C7 C6 H6 119.3 . . ?
C2 C7 H7 120.1 . . ?
C6 C7 C2 119.89(17) . . ?
C6 C7 H7 120.1 . . ?
S1 C8 H8 108.3 . . ?
C5 C8 S1 106.87(11) . . ?
C5 C8 H8 108.3 . . ?
C5 C8 C9 114.36(14) . . ?
C9 C8 S1 110.65(12) . . ?
C9 C8 H8 108.3 . . ?
C8 C9 H9A 109.0 . . ?
C8 C9 H9B 109.0 . . ?
H9A C9 H9B 107.8 . . ?
C10 C9 C8 112.83(15) . . ?
C10 C9 H9A 109.0 . . ?
C10 C9 H9B 109.0 . . ?
O2 C10 C9 121.35(17) . . ?
O2 C10 C11 120.22(17) . . ?
C11 C10 C9 118.43(16) . . ?
C12 C11 C10 118.74(17) . . ?
C12 C11 C16 118.44(17) . . ?
C16 C11 C10 122.81(16) . . ?
C11 C12 H12 119.5 . . ?
C13 C12 C11 120.91(19) . . ?
C13 C12 H12 119.5 . . ?
C12 C13 H13 119.8 . . ?
C14 C13 C12 120.4(2) . . ?
C14 C13 H13 119.8 . . ?
C13 C14 H14 120.2 . . ?
C13 C14 C15 119.65(19) . . ?
C15 C14 H14 120.2 . . ?
C14 C15 H15 119.8 . . ?
C14 C15 C16 120.4(2) . . ?
C16 C15 H15 119.8 . . ?
C11 C16 H16 119.9 . . ?
C15 C16 C11 120.13(18) . . ?
C15 C16 H16 119.9 . . ?
C18 C17 S1 120.56(14) . . ?
C22 C17 S1 119.81(14) . . ?
C22 C17 C18 119.63(16) . . ?
C17 C18 H18 120.1 . . ?
C17 C18 C19 119.86(17) . . ?
C19 C18 H18 120.1 . . ?
C18 C19 H19 119.9 . . ?
C20 C19 C18 120.12(18) . . ?
C20 C19 H19 119.9 . . ?
C19 C20 H20 119.9 . . ?
C19 C20 C21 120.20(16) . . ?
C21 C20 H20 119.9 . . ?
C20 C21 H21 120.1 . . ?
C20 C21 C22 119.85(18) . . ?
C22 C21 H21 120.1 . . ?
C17 C22 H22 119.8 . . ?
C21 C22 C17 120.34(17) . . ?
C21 C22 H22 119.8 . . ?

loop_
_geom_bond_atom_site_label_1
_geom_bond_atom_site_label_2
_geom_bond_distance
_geom_bond_site_symmetry_2
_geom_bond_publ_flag
S1 C8 1.8417(18) . ?
S1 C17 1.7801(17) . ?
O1 C1 1.430(2) . ?
O1 C2 1.372(2) . ?
O2 C10 1.217(2) . ?
C1 H1A 0.9600 . ?
C1 H1B 0.9600 . ?
C1 H1C 0.9600 . ?
C2 C3 1.376(3) . ?
C2 C7 1.392(2) . ?
C3 H3 0.9300 . ?
C3 C4 1.392(2) . ?
C4 H4 0.9300 . ?
C4 C5 1.386(2) . ?
C5 C6 1.386(2) . ?
C5 C8 1.512(2) . ?
C6 H6 0.9300 . ?
C6 C7 1.379(2) . ?
C7 H7 0.9300 . ?
C8 H8 0.9800 . ?
C8 C9 1.523(2) . ?
C9 H9A 0.9700 . ?
C9 H9B 0.9700 . ?
C9 C10 1.512(2) . ?
C10 C11 1.493(2) . ?
C11 C12 1.390(2) . ?
C11 C16 1.394(3) . ?
C12 H12 0.9300 . ?
C12 C13 1.376(3) . ?
C13 H13 0.9300 . ?
C13 C14 1.374(3) . ?
C14 H14 0.9300 . ?
C14 C15 1.378(3) . ?
C15 H15 0.9300 . ?
C15 C16 1.386(3) . ?
C16 H16 0.9300 . ?
C17 C18 1.387(3) . ?
C17 C22 1.386(2) . ?
C18 H18 0.9300 . ?
C18 C19 1.389(3) . ?
C19 H19 0.9300 . ?
C19 C20 1.380(3) . ?
C20 H20 0.9300 . ?
C20 C21 1.380(3) . ?
C21 H21 0.9300 . ?
C21 C22 1.385(2) . ?
C22 H22 0.9300 . ?

loop_
_geom_torsion_atom_site_label_1
_geom_torsion_atom_site_label_2
_geom_torsion_atom_site_label_3
_geom_torsion_atom_site_label_4
_geom_torsion
_geom_torsion_site_symmetry_1
_geom_torsion_site_symmetry_2
_geom_torsion_site_symmetry_3
_geom_torsion_site_symmetry_4
_geom_torsion_publ_flag
S1 C8 C9 C10 172.92(11) . . . . ?
S1 C17 C18 C19 178.71(14) . . . . ?
S1 C17 C22 C21 -179.36(13) . . . . ?
O1 C2 C3 C4 -177.97(16) . . . . ?
O1 C2 C7 C6 177.75(16) . . . . ?
O2 C10 C11 C12 17.4(2) . . . . ?
O2 C10 C11 C16 -161.20(17) . . . . ?
C1 O1 C2 C3 -1.7(3) . . . . ?
C1 O1 C2 C7 179.36(16) . . . . ?
C2 C3 C4 C5 0.8(3) . . . . ?
C3 C2 C7 C6 -1.3(3) . . . . ?
C3 C4 C5 C6 -2.1(3) . . . . ?
C3 C4 C5 C8 179.42(16) . . . . ?
C4 C5 C6 C7 1.8(3) . . . . ?
C4 C5 C8 S1 74.48(18) . . . . ?
C4 C5 C8 C9 -48.3(2) . . . . ?
C5 C6 C7 C2 -0.1(3) . . . . ?
C5 C8 C9 C10 -66.36(19) . . . . ?
C6 C5 C8 S1 -103.97(17) . . . . ?
C6 C5 C8 C9 133.23(17) . . . . ?
C7 C2 C3 C4 1.0(3) . . . . ?
C8 S1 C17 C18 103.30(15) . . . . ?
C8 S1 C17 C22 -77.89(15) . . . . ?
C8 C5 C6 C7 -179.73(16) . . . . ?
C8 C9 C10 O2 -15.6(2) . . . . ?
C8 C9 C10 C11 165.04(14) . . . . ?
C9 C10 C11 C12 -163.25(15) . . . . ?
C9 C10 C11 C16 18.2(2) . . . . ?
C10 C11 C12 C13 -178.10(17) . . . . ?
C10 C11 C16 C15 176.81(16) . . . . ?
C11 C12 C13 C14 1.1(3) . . . . ?
C12 C11 C16 C15 -1.8(2) . . . . ?
C12 C13 C14 C15 -1.6(3) . . . . ?
C13 C14 C15 C16 0.3(3) . . . . ?
C14 C15 C16 C11 1.4(3) . . . . ?
C16 C11 C12 C13 0.5(3) . . . . ?
C17 S1 C8 C5 172.37(12) . . . . ?
C17 S1 C8 C9 -62.55(13) . . . . ?
C17 C18 C19 C20 0.7(3) . . . . ?
C18 C17 C22 C21 -0.5(3) . . . . ?
C18 C19 C20 C21 -0.7(3) . . . . ?
C19 C20 C21 C22 0.1(3) . . . . ?
C20 C21 C22 C17 0.6(3) . . . . ?
C22 C17 C18 C19 -0.1(3) . . . . ?

loop_
_exptl_oxdiff_crystal_face_indexfrac_h
_exptl_oxdiff_crystal_face_indexfrac_k
_exptl_oxdiff_crystal_face_indexfrac_l
_exptl_oxdiff_crystal_face_x
_exptl_oxdiff_crystal_face_y
_exptl_oxdiff_crystal_face_z
16.2219 5.6605 4.0353 0.2325 0.9698 0.0741
-16.2219 -5.6605 -4.0353 -0.2325 -0.9698 -0.0741
-13.3237 1.0012 24.1072 0.0037 0.0162 0.9999
13.3237 -1.0012 -24.1072 -0.0037 -0.0162 -0.9999
19.8992 -5.1797 -9.3608 0.7855 -0.1884 -0.5895
-18.7488 5.6678 3.5367 -0.9007 0.2160 0.3770
-3.6012 -2.3173 23.5264 0.5215 -0.1249 0.8440
25.0061 0.1255 0.5692 0.8061 0.5543 -0.2072
5.5290 -7.8793 -3.4604 0.6230 -0.7290 -0.2836
-6.3844 7.7647 5.1172 -0.6088 0.7123 0.3492
23.8798 1.8493 1.8084 0.6824 0.7195 -0.1286
-2.3263 1.6900 23.7765 0.3047 0.3211 0.8967
-24.6207 -0.9848 -1.1313 -0.7490 -0.6400 0.1716
